data_4033706
loop_
_publ_author_name
'Saini, Kapil Mohan'
'Saunthwal, Rakesh K.'
'Kumar, Shiv'
'Verma, Akhilesh K.'

_publ_section_title
;
 On Water: Metal-Free Synthesis of Highly Functionalized
 Benzothiazolylidene from ortho-Haloanilines.
;
_journal_issue 5
_journal_name_full 'The Journal of organic chemistry'
_journal_page_first 2689
_journal_page_last 2698
_journal_paper_doi 10.1021/acs.joc.8b03107
_journal_volume 84
_journal_year 2019
_chemical_formula_moiety 'C21 H22 N2 O3 S'
_chemical_formula_sum 'C21 H22 N2 O3 S'
_chemical_formula_weight 382.46
_space_group_crystal_system monoclinic
_space_group_IT_number 15
_space_group_name_Hall '-C 2yc'
_space_group_name_H-M_alt 'C 1 2/c 1'
_atom_sites_solution_hydrogens geom
_audit_creation_method SHELXL-2016/6
_cell_angle_alpha 90
_cell_angle_beta 91.05(3)
_cell_angle_gamma 90
_cell_formula_units_Z 8
_cell_length_a 39.285(15)
_cell_length_b 5.8249(12)
_cell_length_c 17.044(4)
_cell_measurement_reflns_used 1411
_cell_measurement_temperature 293(2)
_cell_measurement_theta_max 18.4770
_cell_measurement_theta_min 3.7100
_cell_volume 3899.5(19)
_computing_cell_refinement 'CrysAlisPro 1.171.38.46 (Rigaku OD, 2015)'
_computing_data_collection 'CrysAlisPro 1.171.38.46 (Rigaku OD, 2015)'
_computing_data_reduction 'CrysAlisPro 1.171.38.46 (Rigaku OD, 2015)'
_computing_structure_refinement 'SHELXL-2016/6 (Sheldrick, 2016)'
_diffrn_ambient_temperature 293(2)
_diffrn_detector_area_resol_mean ?15.9853
_diffrn_measured_fraction_theta_full 0.983
_diffrn_measured_fraction_theta_max 0.983
_diffrn_measurement_device_type 'Xcalibur, Sapphire3'
_diffrn_measurement_method '\w scans'
_diffrn_radiation_type MoK\a
_diffrn_radiation_wavelength 0.71073
_diffrn_reflns_av_R_equivalents 0.1395
_diffrn_reflns_av_unetI/netI 0.0983
_diffrn_reflns_Laue_measured_fraction_full 0.983
_diffrn_reflns_Laue_measured_fraction_max 0.983
_diffrn_reflns_limit_h_max 46
_diffrn_reflns_limit_h_min -46
_diffrn_reflns_limit_k_max 6
_diffrn_reflns_limit_k_min -6
_diffrn_reflns_limit_l_max 20
_diffrn_reflns_limit_l_min -20
_diffrn_reflns_number 23466
_diffrn_reflns_point_group_measured_fraction_full 0.983
_diffrn_reflns_point_group_measured_fraction_max 0.983
_diffrn_reflns_theta_full 25.000
_diffrn_reflns_theta_max 25.000
_diffrn_reflns_theta_min 3.730
_diffrn_source 'fine-focus sealed X-ray tube'
_exptl_absorpt_coefficient_mu 0.190
_exptl_absorpt_correction_T_max 1.00000
_exptl_absorpt_correction_T_min 0.39012
_exptl_absorpt_correction_type multi-scan
_exptl_absorpt_process_details
;
CrysAlisPro 1.171.38.46 (Rigaku Oxford Diffraction, 2015)
Empirical absorption correction using spherical harmonics,
 implemented in SCALE3 ABSPACK scaling algorithm.
;
_exptl_crystal_colour white
_exptl_crystal_density_diffrn 1.303
_exptl_crystal_description needle
_exptl_crystal_F_000 1616
_exptl_crystal_size_max 0.40
_exptl_crystal_size_mid 0.30
_exptl_crystal_size_min 0.20
_refine_diff_density_max 0.276
_refine_diff_density_min -0.241
_refine_diff_density_rms 0.055
_refine_ls_extinction_coef 0.0000(3)
_refine_ls_extinction_expression Fc^*^=kFc[1+0.001xFc^2^\l^3^/sin(2\q)]^-1/4^
_refine_ls_extinction_method 'SHELXL-2016/6 (Sheldrick 2016)'
_refine_ls_goodness_of_fit_ref 1.076
_refine_ls_hydrogen_treatment constr
_refine_ls_matrix_type full
_refine_ls_number_parameters 245
_refine_ls_number_reflns 3377
_refine_ls_number_restraints 0
_refine_ls_restrained_S_all 1.076
_refine_ls_R_factor_all 0.1667
_refine_ls_R_factor_gt 0.1056
_refine_ls_shift/su_max 0.192
_refine_ls_shift/su_mean 0.001
_refine_ls_structure_factor_coef Fsqd
_refine_ls_weighting_details 'w=1/[\s^2^(Fo^2^)+(0.0959P)^2^+4.5119P] where P=(Fo^2^+2Fc^2^)/3'
_refine_ls_weighting_scheme calc
_refine_ls_wR_factor_gt 0.2176
_refine_ls_wR_factor_ref 0.2546
_reflns_Friedel_coverage 0.000
_reflns_number_gt 2043
_reflns_number_total 3377
_reflns_threshold_expression 'I > 2\s(I)'
_cod_data_source_file jo8b03107_si_001.cif
_cod_data_source_block shelx
_cod_original_sg_symbol_H-M 'C 2/c'
_cod_database_code 4033706
_shelx_shelxl_version_number 2016/6
_shelx_space_group_comment
;
The symmetry employed for this shelxl refinement is uniquely defined
by the following loop, which should always be used as a source of
symmetry information in preference to the above space-group names.
They are only intended as comments.
;

loop_
_space_group_symop_operation_xyz
'x, y, z'
'-x, y, -z+1/2'
'x+1/2, y+1/2, z'
'-x+1/2, y+1/2, -z+1/2'
'-x, -y, -z'
'x, -y, z-1/2'
'-x+1/2, -y+1/2, -z'
'x+1/2, -y+1/2, z-1/2'

loop_
_atom_site_label
_atom_site_type_symbol
_atom_site_fract_x
_atom_site_fract_y
_atom_site_fract_z
_atom_site_U_iso_or_equiv
_atom_site_adp_type
_atom_site_occupancy
_atom_site_site_symmetry_order
_atom_site_calc_flag
_atom_site_refinement_flags_posn
_atom_site_refinement_flags_adp
S001 S 0.71705(4) 0.5630(2) 0.46535(8) 0.0560(5) Uani 1 1 d . .
O2 O 0.65042(11) 0.5409(7) 0.2772(3) 0.0843(14) Uani 1 1 d . .
O1 O 0.66625(11) 0.7476(7) 0.5382(2) 0.0785(13) Uani 1 1 d . .
N1 N 0.68880(12) 0.2109(6) 0.4010(2) 0.0531(12) Uani 1 1 d . .
O3 O 0.60162(12) 0.3697(6) 0.3056(3) 0.0795(13) Uani 1 1 d . .
N2 N 0.65054(13) 0.4149(7) 0.4745(3) 0.0579(12) Uani 1 1 d . .
C7 C 0.68102(15) 0.3912(8) 0.4483(3) 0.0535(14) Uani 1 1 d . .
C6 C 0.74201(15) 0.3816(8) 0.4080(3) 0.0533(14) Uani 1 1 d . .
C8 C 0.64490(15) 0.6003(10) 0.5218(3) 0.0596(15) Uani 1 1 d . .
C1 C 0.72231(15) 0.2007(8) 0.3780(3) 0.0505(14) Uani 1 1 d . .
C17 C 0.63474(18) 0.3678(10) 0.2887(3) 0.0661(16) Uani 1 1 d . .
C5 C 0.77566(16) 0.4003(9) 0.3931(3) 0.0599(15) Uani 1 1 d . .
H5 H 0.788446 0.521547 0.413462 0.072 Uiso 1 1 calc R U
C3 C 0.77122(18) 0.0538(9) 0.3165(3) 0.0650(16) Uani 1 1 d . .
H3 H 0.781645 -0.056625 0.285705 0.078 Uiso 1 1 calc R U
C2 C 0.73745(17) 0.0362(9) 0.3310(3) 0.0603(15) Uani 1 1 d . .
H2 H 0.724666 -0.083945 0.309922 0.072 Uiso 1 1 calc R U
C4 C 0.79046(16) 0.2344(10) 0.3470(3) 0.0658(16) Uani 1 1 d . .
H4 H 0.813538 0.243590 0.336219 0.079 Uiso 1 1 calc R U
C9 C 0.61014(17) 0.6144(10) 0.5539(4) 0.0683(17) Uani 1 1 d . .
C15 C 0.66213(15) 0.0585(8) 0.3700(3) 0.0624(16) Uani 1 1 d . .
H15A H 0.643115 0.058460 0.405511 0.075 Uiso 1 1 calc R U
H15B H 0.670926 -0.096904 0.367439 0.075 Uiso 1 1 calc R U
C16 C 0.64956(15) 0.1314(9) 0.2884(3) 0.0690(17) Uani 1 1 d . .
H16A H 0.668412 0.126807 0.252493 0.083 Uiso 1 1 calc R U
H16B H 0.632434 0.023604 0.269749 0.083 Uiso 1 1 calc R U
C10 C 0.58702(19) 0.4413(11) 0.5428(4) 0.086(2) Uani 1 1 d . .
H10 H 0.593032 0.310766 0.514798 0.103 Uiso 1 1 calc R U
C14 C 0.60065(19) 0.8086(11) 0.5968(4) 0.081(2) Uani 1 1 d . .
H14 H 0.616006 0.928248 0.604765 0.098 Uiso 1 1 calc R U
C13 C 0.5689(2) 0.8209(15) 0.6266(4) 0.100(2) Uani 1 1 d . .
H13 H 0.562828 0.949562 0.655506 0.120 Uiso 1 1 calc R U
C19 C 0.5513(2) 0.5817(14) 0.3316(5) 0.122(3) Uani 1 1 d . .
H19A H 0.548938 0.499092 0.380605 0.147 Uiso 1 1 calc R U
H19B H 0.539603 0.494514 0.290717 0.147 Uiso 1 1 calc R U
C18 C 0.58710(19) 0.6005(11) 0.3131(5) 0.103(2) Uani 1 1 d . .
H18A H 0.599062 0.684020 0.354427 0.124 Uiso 1 1 calc R U
H18B H 0.589656 0.684189 0.264376 0.124 Uiso 1 1 calc R U
C11 C 0.5546(2) 0.4601(14) 0.5732(5) 0.108(3) Uani 1 1 d . .
H11 H 0.538822 0.342966 0.564728 0.129 Uiso 1 1 calc R U
C20 C 0.5340(3) 0.8257(19) 0.3390(6) 0.141(4) Uani 1 1 d . .
H20A H 0.540993 0.920092 0.295239 0.169 Uiso 1 1 calc R U
H20B H 0.509480 0.807042 0.334777 0.169 Uiso 1 1 calc R U
C12 C 0.5456(2) 0.6485(19) 0.6152(5) 0.112(3) Uani 1 1 d . .
H12 H 0.523922 0.660191 0.635984 0.135 Uiso 1 1 calc R U
C21 C 0.5419(3) 0.9418(16) 0.4091(7) 0.159(4) Uani 1 1 d . .
H21A H 0.530511 1.087751 0.409265 0.238 Uiso 1 1 calc R U
H21B H 0.534473 0.851991 0.452844 0.238 Uiso 1 1 calc R U
H21C H 0.566029 0.965196 0.413252 0.238 Uiso 1 1 calc R U

loop_
_atom_site_aniso_label
_atom_site_aniso_U_11
_atom_site_aniso_U_22
_atom_site_aniso_U_33
_atom_site_aniso_U_23
_atom_site_aniso_U_13
_atom_site_aniso_U_12
S001 0.0706(11) 0.0371(8) 0.0600(10) -0.0081(6) -0.0042(7) -0.0051(7)
O2 0.092(3) 0.050(3) 0.111(4) 0.006(2) 0.010(3) -0.013(2)
O1 0.080(3) 0.058(3) 0.097(3) -0.025(2) 0.001(2) -0.006(2)
N1 0.070(3) 0.033(2) 0.056(3) -0.005(2) 0.001(2) -0.005(2)
O3 0.075(3) 0.046(2) 0.118(4) 0.008(2) -0.004(3) -0.010(2)
N2 0.073(3) 0.043(3) 0.057(3) -0.012(2) 0.002(2) -0.004(2)
C7 0.072(4) 0.034(3) 0.055(4) 0.003(2) -0.003(3) -0.002(3)
C6 0.065(4) 0.042(3) 0.052(3) -0.002(2) -0.003(3) 0.001(3)
C8 0.065(4) 0.055(4) 0.059(4) 0.003(3) -0.011(3) -0.004(3)
C1 0.070(4) 0.033(3) 0.048(3) 0.007(2) -0.004(3) -0.004(3)
C17 0.075(5) 0.056(4) 0.066(4) -0.002(3) -0.011(3) -0.006(4)
C5 0.086(5) 0.041(3) 0.053(4) 0.001(3) -0.003(3) -0.002(3)
C3 0.096(5) 0.044(3) 0.055(4) -0.001(3) 0.010(3) 0.008(3)
C2 0.089(5) 0.041(3) 0.050(3) -0.007(3) 0.000(3) 0.000(3)
C4 0.070(4) 0.064(4) 0.064(4) 0.013(3) 0.005(3) 0.001(3)
C9 0.075(5) 0.061(4) 0.069(4) 0.008(3) -0.002(3) 0.004(3)
C15 0.079(4) 0.030(3) 0.078(4) -0.005(3) -0.008(3) -0.010(3)
C16 0.087(5) 0.041(3) 0.078(4) -0.013(3) -0.015(3) -0.007(3)
C10 0.090(5) 0.061(4) 0.109(6) -0.004(4) 0.019(4) -0.004(4)
C14 0.088(5) 0.073(4) 0.083(5) -0.013(4) 0.006(4) 0.012(4)
C13 0.103(7) 0.096(6) 0.101(6) -0.013(4) 0.018(5) 0.030(5)
C19 0.131(8) 0.102(6) 0.135(8) 0.007(5) 0.018(6) 0.000(6)
C18 0.087(6) 0.067(5) 0.156(7) 0.028(4) 0.009(5) 0.002(4)
C11 0.092(6) 0.092(6) 0.140(8) 0.015(5) 0.030(5) -0.004(5)
C20 0.151(9) 0.150(9) 0.122(8) 0.006(7) 0.011(7) 0.040(7)
C12 0.091(7) 0.129(8) 0.117(7) 0.013(6) 0.033(5) 0.019(6)
C21 0.220(13) 0.103(7) 0.153(10) -0.002(7) 0.003(8) 0.021(7)

loop_
_atom_type_symbol
_atom_type_description
_atom_type_scat_dispersion_real
_atom_type_scat_dispersion_imag
_atom_type_scat_source
C C 0.0033 0.0016 'International Tables Vol C Tables 4.2.6.8 and 6.1.1.4'
H H 0.0000 0.0000 'International Tables Vol C Tables 4.2.6.8 and 6.1.1.4'
N N 0.0061 0.0033 'International Tables Vol C Tables 4.2.6.8 and 6.1.1.4'
S S 0.1246 0.1234 'International Tables Vol C Tables 4.2.6.8 and 6.1.1.4'
O O 0.0106 0.0060 'International Tables Vol C Tables 4.2.6.8 and 6.1.1.4'

loop_
_geom_angle_atom_site_label_1
_geom_angle_atom_site_label_2
_geom_angle_atom_site_label_3
_geom_angle
C6 S001 C7 91.2(3)
C7 N1 C1 115.3(4)
C7 N1 C15 120.9(5)
C1 N1 C15 123.4(4)
C17 O3 C18 114.1(5)
C7 N2 C8 116.7(5)
N2 C7 N1 120.4(5)
N2 C7 S001 129.2(4)
N1 C7 S001 110.4(4)
C5 C6 C1 121.8(5)
C5 C6 S001 127.8(4)
C1 C6 S001 110.3(4)
O1 C8 N2 124.6(6)
O1 C8 C9 120.5(6)
N2 C8 C9 114.9(5)
N1 C1 C2 127.8(5)
N1 C1 C6 112.8(5)
C2 C1 C6 119.4(5)
O2 C17 O3 122.2(6)
O2 C17 C16 124.9(6)
O3 C17 C16 112.9(5)
C6 C5 C4 118.2(5)
C6 C5 H5 120.9
C4 C5 H5 120.9
C2 C3 C4 121.0(5)
C2 C3 H3 119.5
C4 C3 H3 119.5
C3 C2 C1 118.9(5)
C3 C2 H2 120.6
C1 C2 H2 120.6
C5 C4 C3 120.7(6)
C5 C4 H4 119.6
C3 C4 H4 119.6
C10 C9 C14 119.0(6)
C10 C9 C8 121.4(6)
C14 C9 C8 119.5(6)
N1 C15 C16 112.2(4)
N1 C15 H15A 109.2
C16 C15 H15A 109.2
N1 C15 H15B 109.2
C16 C15 H15B 109.2
H15A C15 H15B 107.9
C17 C16 C15 111.9(5)
C17 C16 H16A 109.2
C15 C16 H16A 109.2
C17 C16 H16B 109.2
C15 C16 H16B 109.2
H16A C16 H16B 107.9
C9 C10 C11 120.1(7)
C9 C10 H10 120.0
C11 C10 H10 120.0
C13 C14 C9 119.6(7)
C13 C14 H14 120.2
C9 C14 H14 120.2
C14 C13 C12 121.6(8)
C14 C13 H13 119.2
C12 C13 H13 119.2
C18 C19 C20 111.6(7)
C18 C19 H19A 109.3
C20 C19 H19A 109.3
C18 C19 H19B 109.3
C20 C19 H19B 109.3
H19A C19 H19B 108.0
C19 C18 O3 109.3(6)
C19 C18 H18A 109.8
O3 C18 H18A 109.8
C19 C18 H18B 109.8
O3 C18 H18B 109.8
H18A C18 H18B 108.3
C12 C11 C10 120.6(8)
C12 C11 H11 119.7
C10 C11 H11 119.7
C21 C20 C19 114.4(8)
C21 C20 H20A 108.7
C19 C20 H20A 108.7
C21 C20 H20B 108.7
C19 C20 H20B 108.7
H20A C20 H20B 107.6
C11 C12 C13 119.1(8)
C11 C12 H12 120.4
C13 C12 H12 120.4
C20 C21 H21A 109.5
C20 C21 H21B 109.5
H21A C21 H21B 109.5
C20 C21 H21C 109.5
H21A C21 H21C 109.5
H21B C21 H21C 109.5

loop_
_geom_bond_atom_site_label_1
_geom_bond_atom_site_label_2
_geom_bond_distance
S001 C6 1.752(5)
S001 C7 1.754(6)
O2 C17 1.200(7)
O1 C8 1.228(6)
N1 C7 1.362(6)
N1 C1 1.382(6)
N1 C15 1.465(6)
O3 C17 1.338(7)
O3 C18 1.467(7)
N2 C7 1.293(7)
N2 C8 1.368(7)
C6 C5 1.355(7)
C6 C1 1.399(7)
C8 C9 1.483(8)
C1 C2 1.389(7)
C17 C16 1.495(8)
C5 C4 1.381(7)
C5 H5 0.9300
C3 C2 1.358(7)
C3 C4 1.391(8)
C3 H3 0.9300
C2 H2 0.9300
C4 H4 0.9300
C9 C10 1.368(8)
C9 C14 1.401(8)
C15 C16 1.527(7)
C15 H15A 0.9700
C15 H15B 0.9700
C16 H16A 0.9700
C16 H16B 0.9700
C10 C11 1.390(9)
C10 H10 0.9300
C14 C13 1.357(9)
C14 H14 0.9300
C13 C12 1.371(11)
C13 H13 0.9300
C19 C18 1.453(10)
C19 C20 1.581(12)
C19 H19A 0.9700
C19 H19B 0.9700
C18 H18A 0.9700
C18 H18B 0.9700
C11 C12 1.361(11)
C11 H11 0.9300
C20 C21 1.404(11)
C20 H20A 0.9700
C20 H20B 0.9700
C12 H12 0.9300
C21 H21A 0.9600
C21 H21B 0.9600
C21 H21C 0.9600
